data_4131938
loop_
_publ_author_name
'Qiao, Yusen'
'Sergentu, Dumitru-Claudiu'
'Yin, Haolin'
'Zabula, Alexander V.'
'Cheisson, Thibault'
'McSkimming, Alex'
'Manor, Brian C.'
'Carroll, Patrick J.'
'Anna, Jessica M.'
'Autschbach, Jochen'
'Schelter, Eric J.'

_publ_section_title
;
 Understanding and Controlling the Emission Brightness and Color of
 Molecular Cerium Luminophores.
;
_journal_issue 13
_journal_name_full 'Journal of the American Chemical Society'
_journal_page_first 4588
_journal_page_last 4595
_journal_paper_doi 10.1021/jacs.7b13339
_journal_volume 140
_journal_year 2018
_chemical_formula_moiety 'C48 H96 Ce N9'
_chemical_formula_sum 'C48 H96 Ce N9'
_chemical_formula_weight 939.45
_space_group_crystal_system monoclinic
_space_group_IT_number 15
_space_group_name_Hall '-C 2yc'
_space_group_name_H-M_alt 'C 1 2/c 1'
_atom_sites_solution_hydrogens mixed
_audit_creation_date 2017-06-26
_audit_creation_method
;
Olex2 1.2
(compiled 2016.09.09 svn.r3337 for OlexSys, GUI svn.r5227)
;
_cell_angle_alpha 90
_cell_angle_beta 115.072(4)
_cell_angle_gamma 90
_cell_formula_units_Z 4
_cell_length_a 24.249(2)
_cell_length_b 13.9439(12)
_cell_length_c 18.4167(16)
_cell_measurement_reflns_used 9623
_cell_measurement_temperature 100
_cell_measurement_theta_max 27.595
_cell_measurement_theta_min 2.334
_cell_volume 5640.4(9)
_computing_cell_refinement 'SAINT v8.34A (Bruker, 2013)'
_computing_data_collection 'Bruker APEX2 v2014.11-0'
_computing_data_reduction 'Bruker SAINT v8.34A'
_computing_molecular_graphics 'Olex2 (Dolomanov et al., 2009)'
_computing_publication_material 'Olex2 (Dolomanov et al., 2009)'
_computing_structure_refinement 'XL (Sheldrick, 2008)'
_computing_structure_solution shelXS-97
_diffrn_ambient_temperature 100
_diffrn_measured_fraction_theta_full 1.000
_diffrn_measured_fraction_theta_max 0.968
_diffrn_measurement_device 'CCD area detector'
_diffrn_measurement_device_type 'Bruker APEXII'
_diffrn_measurement_method '\w and \f scans'
_diffrn_radiation_monochromator graphite
_diffrn_radiation_type MoK\a
_diffrn_radiation_wavelength 0.71073
_diffrn_reflns_av_R_equivalents 0.0648
_diffrn_reflns_av_unetI/netI 0.0545
_diffrn_reflns_Laue_measured_fraction_full 1.000
_diffrn_reflns_Laue_measured_fraction_max 0.968
_diffrn_reflns_limit_h_max 29
_diffrn_reflns_limit_h_min -31
_diffrn_reflns_limit_k_max 15
_diffrn_reflns_limit_k_min -18
_diffrn_reflns_limit_l_max 24
_diffrn_reflns_limit_l_min -17
_diffrn_reflns_number 51889
_diffrn_reflns_point_group_measured_fraction_full 1.000
_diffrn_reflns_point_group_measured_fraction_max 0.968
_diffrn_reflns_theta_full 25.242
_diffrn_reflns_theta_max 27.737
_diffrn_reflns_theta_min 1.221
_diffrn_source 'sealed tube'
_exptl_absorpt_coefficient_mu 0.843
_exptl_absorpt_correction_T_max 0.7456
_exptl_absorpt_correction_T_min 0.6388
_exptl_absorpt_correction_type multi-scan
_exptl_absorpt_process_details 'SADABS v2014/4'
_exptl_crystal_colour yellow
_exptl_crystal_density_diffrn 1.106
_exptl_crystal_description prism
_exptl_crystal_F_000 2020
_exptl_crystal_size_max 0.13
_exptl_crystal_size_mid 0.1
_exptl_crystal_size_min 0.05
_refine_diff_density_max 2.524
_refine_diff_density_min -4.138
_refine_diff_density_rms 0.223
_refine_ls_extinction_method none
_refine_ls_goodness_of_fit_ref 1.126
_refine_ls_hydrogen_treatment constr
_refine_ls_matrix_type full
_refine_ls_number_parameters 278
_refine_ls_number_reflns 6790
_refine_ls_number_restraints 288
_refine_ls_restrained_S_all 1.111
_refine_ls_R_factor_all 0.0886
_refine_ls_R_factor_gt 0.0846
_refine_ls_shift/su_max 0.000
_refine_ls_shift/su_mean 0.000
_refine_ls_structure_factor_coef Fsqd
_refine_ls_weighting_details 'w=1/[\s^2^(Fo^2^)+(0.0987P)^2^+119.9120P] where P=(Fo^2^+2Fc^2^)/3'
_refine_ls_weighting_scheme calc
_refine_ls_wR_factor_gt 0.2279
_refine_ls_wR_factor_ref 0.2309
_reflns_number_gt 6412
_reflns_number_total 6790
_reflns_threshold_expression 'I > 2\s(I)'
_cod_data_source_file ja7b13339_si_002.cif
_cod_data_source_block 4829
_cod_original_cell_volume 5640.4(8)
_cod_database_code 4131938
_shelx_space_group_comment
;
The symmetry employed for this shelxl refinement is uniquely defined
by the following loop, which should always be used as a source of
symmetry information in preference to the above space-group names.
They are only intended as comments.
;

loop_
_space_group_symop_operation_xyz
'x, y, z'
'-x, y, -z+1/2'
'x+1/2, y+1/2, z'
'-x+1/2, y+1/2, -z+1/2'
'-x, -y, -z'
'x, -y, z-1/2'
'-x+1/2, -y+1/2, -z'
'x+1/2, -y+1/2, z-1/2'

loop_
_atom_site_label
_atom_site_type_symbol
_atom_site_fract_x
_atom_site_fract_y
_atom_site_fract_z
_atom_site_U_iso_or_equiv
_atom_site_adp_type
_atom_site_occupancy
_atom_site_site_symmetry_order
_atom_site_calc_flag
_atom_site_refinement_flags_posn
_atom_site_refinement_flags_adp
_atom_site_refinement_flags_occupancy
_atom_site_disorder_assembly
_atom_site_disorder_group
Ce1 Ce 0.5000 0.26120(4) 0.2500 0.01886(18) Uani 1 2 d S TU P . .
N1 N 0.4064(4) 0.1590(5) 0.1817(5) 0.0273(16) Uani 1 1 d . U . . .
N2 N 0.4280(4) 0.2029(5) 0.3071(4) 0.0228(14) Uani 1 1 d . U . . .
N3 N 0.3381(3) 0.1043(5) 0.2391(5) 0.0239(14) Uani 1 1 d . U . . .
N4 N 0.5338(4) 0.4241(5) 0.3137(5) 0.0266(15) Uani 1 1 d . U . . .
N5 N 0.5000 0.5797(7) 0.2500 0.029(2) Uani 1 2 d S TU P . .
C1 C 0.3904(4) 0.1564(5) 0.2430(5) 0.0206(15) Uani 1 1 d . U . . .
C2 C 0.3785(6) 0.0980(7) 0.1107(6) 0.036(2) Uani 1 1 d . U . . .
H2 H 0.3462 0.0595 0.1148 0.047 Uiso 1 1 calc R . . . .
C3 C 0.4281(7) 0.0311(10) 0.1080(8) 0.052(3) Uani 1 1 d . U . . .
H3a H 0.4108 -0.0097 0.0618 0.078 Uiso 1 1 calc R . . . .
H3b H 0.4602 0.0688 0.1050 0.078 Uiso 1 1 calc R . . . .
H3c H 0.4443 -0.0075 0.1557 0.078 Uiso 1 1 calc R . . . .
C4 C 0.3513(7) 0.1605(9) 0.0348(7) 0.055(3) Uani 1 1 d . U . . .
H4a H 0.3331 0.1200 -0.0115 0.083 Uiso 1 1 calc R . . . .
H4b H 0.3209 0.2022 0.0378 0.083 Uiso 1 1 calc R . . . .
H4c H 0.3830 0.1982 0.0306 0.083 Uiso 1 1 calc R . . . .
C5 C 0.4147(6) 0.2172(8) 0.3753(6) 0.035(2) Uani 1 1 d . U . . .
H5 H 0.3766 0.1846 0.3663 0.046 Uiso 1 1 calc R . . . .
C6 C 0.4653(7) 0.1807(10) 0.4520(7) 0.055(3) Uani 1 1 d . U . . .
H6a H 0.4546 0.1916 0.4959 0.082 Uiso 1 1 calc R . . . .
H6b H 0.4709 0.1133 0.4471 0.082 Uiso 1 1 calc R . . . .
H6c H 0.5023 0.2141 0.4616 0.082 Uiso 1 1 calc R . . . .
C7 C 0.4078(6) 0.3264(9) 0.3853(7) 0.046(3) Uani 1 1 d . U . . .
H7a H 0.3989 0.3371 0.4307 0.068 Uiso 1 1 calc R . . . .
H7b H 0.4450 0.3584 0.3936 0.068 Uiso 1 1 calc R . . . .
H7c H 0.3752 0.3511 0.3379 0.068 Uiso 1 1 calc R . . . .
C8 C 0.2768(5) 0.1508(7) 0.2033(7) 0.034(2) Uani 1 1 d . U . . .
C9 C 0.2328(7) 0.0925(10) 0.1342(9) 0.065(3) Uani 1 1 d D U . . .
H9a H 0.2437 0.0947 0.0894 0.086 Uiso 0.65 1 calc R . . A 1
H9b H 0.1917 0.1169 0.1168 0.086 Uiso 0.65 1 calc R . . A 1
H9a' H 0.1937 0.1235 0.1122 0.097 Uiso 0.35 1 calc R . . B 2
H9b' H 0.2476 0.0872 0.0937 0.097 Uiso 0.35 1 calc R . . B 2
H9c' H 0.2288 0.0297 0.1528 0.097 Uiso 0.35 1 calc R . . B 2
C10 C 0.2373(8) -0.0123(11) 0.1663(14) 0.076(6) Uani 0.65 1 d D U . C 1
H10a H 0.2094 -0.0518 0.1229 0.101 Uiso 0.65 1 calc R . . C 1
H10b H 0.2227 -0.0121 0.2080 0.101 Uiso 0.65 1 calc R . . C 1
C10' C 0.2614(12) 0.0497(18) 0.297(2) 0.075(8) Uani 0.35 1 d D U . D 2
H10a' H 0.2354 0.0107 0.2515 0.099 Uiso 0.35 1 calc R . . D 2
H10b' H 0.2445 0.0454 0.3357 0.099 Uiso 0.35 1 calc R . . D 2
C11 C 0.3011(7) -0.0622(9) 0.2010(9) 0.066(3) Uani 1 1 d D U . . .
H11a H 0.2987 -0.1253 0.2218 0.087 Uiso 0.65 1 calc R . . C 1
H11b H 0.3156 -0.0692 0.1597 0.087 Uiso 0.65 1 calc R . . C 1
H11a' H 0.2601 -0.0389 0.1824 0.099 Uiso 0.35 1 calc R . . C 2
H11b' H 0.3131 -0.0620 0.1576 0.099 Uiso 0.35 1 calc R . . C 2
H11c' H 0.3033 -0.1264 0.2209 0.099 Uiso 0.35 1 calc R . . C 2
C12 C 0.3444(5) 0.0034(7) 0.2692(7) 0.034(2) Uani 1 1 d . U . . .
C13 C 0.2830(6) 0.2517(8) 0.1780(13) 0.069(5) Uani 1 1 d . U . . .
H13a H 0.2438 0.2818 0.1550 0.104 Uiso 1 1 calc R . . . .
H13b H 0.3097 0.2876 0.2240 0.104 Uiso 1 1 calc R . . . .
H13c H 0.2996 0.2497 0.1391 0.104 Uiso 1 1 calc R . . . .
C14 C 0.2498(6) 0.1549(12) 0.2656(9) 0.065(3) Uani 1 1 d D U . . .
H14a H 0.2104 0.1848 0.2420 0.098 Uiso 0.65 1 calc R . . D 1
H14b H 0.2458 0.0910 0.2822 0.098 Uiso 0.65 1 calc R . . D 1
H14c H 0.2763 0.1914 0.3113 0.098 Uiso 0.65 1 calc R . . D 1
H14a' H 0.2067 0.1702 0.2409 0.087 Uiso 0.35 1 calc R . . D 2
H14b' H 0.2712 0.2006 0.3080 0.087 Uiso 0.35 1 calc R . . D 2
C15 C 0.4089(6) -0.0289(9) 0.3009(12) 0.074(5) Uani 1 1 d . U . . .
H15a H 0.4119 -0.0937 0.3199 0.111 Uiso 1 1 calc R . . . .
H15b H 0.4225 -0.0259 0.2591 0.111 Uiso 1 1 calc R . . . .
H15c H 0.4338 0.0121 0.3444 0.111 Uiso 1 1 calc R . . . .
C16 C 0.3234(8) -0.0052(10) 0.3350(10) 0.069(4) Uani 1 1 d D U . . .
H16a H 0.3536 0.0245 0.3852 0.092 Uiso 0.35 1 d R . . E 1
H16b H 0.3191 -0.0724 0.3476 0.092 Uiso 0.35 1 d R . . F 1
H16a' H 0.3606 0.0070 0.3897 0.104 Uiso 0.65 1 d R . . G 2
H16b' H 0.3103 -0.0675 0.3399 0.104 Uiso 0.65 1 d R . . H 2
H16c' H 0.2952 0.0424 0.3320 0.104 Uiso 0.65 1 d R . . I 2
C17 C 0.5000 0.4756(8) 0.2500 0.026(2) Uani 1 2 d S TU P . .
C18 C 0.5808(5) 0.4659(8) 0.3861(7) 0.037(2) Uani 1 1 d . U . . .
H18 H 0.5796 0.5358 0.3801 0.050 Uiso 1 1 calc R . . . .
C19 C 0.6437(6) 0.4301(9) 0.3969(7) 0.045(3) Uani 1 1 d . U . . .
H19a H 0.6745 0.4576 0.4446 0.067 Uiso 1 1 calc R . . . .
H19b H 0.6452 0.3615 0.4014 0.067 Uiso 1 1 calc R . . . .
H19c H 0.6507 0.4488 0.3513 0.067 Uiso 1 1 calc R . . . .
C20 C 0.5705(6) 0.4413(8) 0.4591(6) 0.045(3) Uani 1 1 d . U . . .
H20a H 0.6020 0.4697 0.5057 0.068 Uiso 1 1 calc R . . . .
H20b H 0.5317 0.4657 0.4526 0.068 Uiso 1 1 calc R . . . .
H20c H 0.5712 0.3729 0.4655 0.068 Uiso 1 1 calc R . . . .
C21 C 0.4607(5) 0.6321(6) 0.2791(7) 0.040(2) Uani 1 1 d . U . . .
C22 C 0.4166(7) 0.6974(9) 0.2112(10) 0.068(4) Uani 1 1 d D U . . .
H22a H 0.3942 0.7395 0.2310 0.090 Uiso 0.5 1 calc R . . . .
H22b H 0.3878 0.6593 0.1674 0.090 Uiso 0.5 1 calc R . . . .
H22a' H 0.4352 0.7556 0.2132 0.102 Uiso 0.5 1 d R . . . .
H22b' H 0.3792 0.7024 0.2159 0.102 Uiso 0.5 1 d R . . . .
H22c' H 0.4087 0.6640 0.1605 0.102 Uiso 0.5 1 d R . . . .
C23 C 0.4590(12) 0.7563(13) 0.1834(18) 0.064(5) Uani 0.5 1 d D U . . .
H23a H 0.4854 0.7953 0.2283 0.085 Uiso 0.5 1 calc R . . . .
H23b H 0.4336 0.7998 0.1415 0.085 Uiso 0.5 1 calc R . . . .
C24 C 0.5001(7) 0.7005(10) 0.1515(10) 0.073(4) Uani 1 1 d D U . . .
H24a H 0.4754 0.6643 0.1037 0.097 Uiso 0.5 1 calc R . . . .
H24b H 0.5258 0.7445 0.1388 0.097 Uiso 0.5 1 calc R . . . .
H24a' H 0.4882 0.6609 0.1016 0.109 Uiso 0.5 1 d R . . . .
H24b' H 0.5235 0.7508 0.1503 0.109 Uiso 0.5 1 d R . . . .
H24c' H 0.4652 0.7144 0.1585 0.109 Uiso 0.5 1 d R . . . .
C25 C 0.4260(7) 0.5623(8) 0.3050(10) 0.056(4) Uani 1 1 d . U . . .
H25a H 0.4003 0.5965 0.3240 0.085 Uiso 1 1 calc R . . . .
H25b H 0.4013 0.5226 0.2605 0.085 Uiso 1 1 calc R . . . .
H25c H 0.4539 0.5228 0.3473 0.085 Uiso 1 1 calc R . . . .

loop_
_atom_site_aniso_label
_atom_site_aniso_U_11
_atom_site_aniso_U_22
_atom_site_aniso_U_33
_atom_site_aniso_U_23
_atom_site_aniso_U_13
_atom_site_aniso_U_12
Ce1 0.0208(4) 0.0106(3) 0.0252(3) 0.000 0.0098(3) 0.000
N1 0.032(4) 0.029(3) 0.025(3) -0.003(3) 0.016(3) -0.009(3)
N2 0.022(4) 0.024(3) 0.028(3) 0.001(3) 0.017(3) -0.002(3)
N3 0.013(3) 0.025(3) 0.035(4) 0.004(3) 0.012(3) 0.000(2)
N4 0.022(4) 0.020(3) 0.038(4) -0.006(3) 0.012(3) 0.000(3)
N5 0.025(6) 0.015(4) 0.050(7) 0.000 0.018(5) 0.000
C1 0.022(4) 0.018(3) 0.031(4) 0.006(3) 0.020(4) 0.002(3)
C2 0.042(6) 0.037(5) 0.035(5) -0.014(4) 0.023(5) -0.015(4)
C3 0.059(8) 0.055(7) 0.050(7) -0.024(5) 0.032(6) -0.011(5)
C4 0.069(10) 0.057(7) 0.030(5) -0.014(4) 0.011(6) -0.018(6)
C5 0.041(6) 0.037(5) 0.030(4) 0.000(4) 0.019(4) 0.003(4)
C6 0.060(9) 0.072(8) 0.029(5) 0.003(5) 0.016(6) 0.019(7)
C7 0.045(7) 0.048(5) 0.039(6) -0.011(5) 0.013(5) 0.008(5)
C8 0.013(4) 0.037(4) 0.044(5) 0.001(4) 0.005(4) 0.003(3)
C9 0.031(6) 0.083(7) 0.066(8) -0.032(6) 0.006(6) -0.008(6)
C10 0.052(9) 0.071(9) 0.088(14) -0.031(9) 0.012(10) -0.031(8)
C10' 0.080(17) 0.100(16) 0.079(18) 0.004(13) 0.067(14) 0.006(15)
C11 0.074(8) 0.044(6) 0.086(8) -0.007(6) 0.041(7) -0.028(5)
C12 0.034(5) 0.031(4) 0.050(5) 0.009(4) 0.029(4) 0.001(4)
C13 0.033(6) 0.033(6) 0.122(14) 0.026(6) 0.014(7) 0.012(5)
C14 0.028(6) 0.109(10) 0.058(7) -0.009(6) 0.018(6) 0.019(7)
C15 0.036(6) 0.036(6) 0.153(14) 0.038(7) 0.043(7) 0.009(5)
C16 0.098(11) 0.059(7) 0.083(8) 0.020(6) 0.070(9) -0.001(7)
C17 0.023(6) 0.014(4) 0.048(6) 0.000 0.023(5) 0.000
C18 0.026(5) 0.028(5) 0.046(5) -0.012(4) 0.004(4) 0.001(4)
C19 0.028(5) 0.053(7) 0.042(6) -0.006(5) 0.004(5) 0.003(5)
C20 0.032(6) 0.055(6) 0.032(5) -0.018(5) -0.003(4) 0.007(5)
C21 0.027(5) 0.018(4) 0.073(7) -0.004(4) 0.020(5) 0.008(3)
C22 0.060(9) 0.049(6) 0.086(9) 0.012(6) 0.023(7) 0.037(6)
C23 0.068(9) 0.028(8) 0.070(9) 0.010(6) 0.004(7) 0.007(6)
C24 0.044(8) 0.059(7) 0.099(11) 0.028(7) 0.015(7) -0.014(6)
C25 0.065(9) 0.036(5) 0.098(10) 0.000(5) 0.063(8) 0.010(5)

loop_
_atom_type_symbol
_atom_type_description
_atom_type_scat_dispersion_real
_atom_type_scat_dispersion_imag
_atom_type_scat_source
C C 0.0033 0.0016 'International Tables Vol C Tables 4.2.6.8 and 6.1.1.4'
H H 0.0000 0.0000 'International Tables Vol C Tables 4.2.6.8 and 6.1.1.4'
N N 0.0061 0.0033 'International Tables Vol C Tables 4.2.6.8 and 6.1.1.4'
Ce Ce -0.2486 2.6331 'International Tables Vol C Tables 4.2.6.8 and 6.1.1.4'

loop_
_geom_angle_atom_site_label_1
_geom_angle_atom_site_label_2
_geom_angle_atom_site_label_3
_geom_angle
_geom_angle_site_symmetry_1
_geom_angle_site_symmetry_3
N1 Ce1 N1 111.1(4) . 2_655
N1 Ce1 N2 104.2(3) 2_655 .
N1 Ce1 N2 52.4(2) . .
N1 Ce1 N2 52.4(2) 2_655 2_655
N1 Ce1 N2 104.2(3) . 2_655
N1 Ce1 N4 103.3(3) . 2_655
N1 Ce1 N4 141.9(3) 2_655 2_655
N1 Ce1 N4 103.3(3) 2_655 .
N1 Ce1 N4 141.9(3) . .
N1 Ce1 C1 26.5(2) . .
N1 Ce1 C1 110.0(2) . 2_655
N1 Ce1 C1 26.5(2) 2_655 2_655
N1 Ce1 C1 110.0(2) 2_655 .
N1 Ce1 C17 124.47(19) . .
N1 Ce1 C17 124.47(19) 2_655 .
N2 Ce1 N2 142.4(3) 2_655 .
N2 Ce1 N4 104.0(2) . .
N2 Ce1 N4 104.0(2) 2_655 2_655
N2 Ce1 N4 109.7(2) . 2_655
N2 Ce1 N4 109.7(2) 2_655 .
N2 Ce1 C1 25.9(2) 2_655 2_655
N2 Ce1 C1 125.8(2) . 2_655
N2 Ce1 C1 125.8(2) 2_655 .
N2 Ce1 C1 25.9(2) . .
N2 Ce1 C17 108.78(16) . .
N2 Ce1 C17 108.78(16) 2_655 .
N4 Ce1 N4 52.1(4) . 2_655
N4 Ce1 C1 124.5(2) . .
N4 Ce1 C1 108.2(2) . 2_655
N4 Ce1 C1 108.2(2) 2_655 .
N4 Ce1 C1 124.5(2) 2_655 2_655
N4 Ce1 C17 26.05(18) . .
N4 Ce1 C17 26.05(18) 2_655 .
C1 Ce1 C1 121.4(3) . 2_655
C1 Ce1 C17 119.28(15) 2_655 .
C1 Ce1 C17 119.28(15) . .
C1 N1 Ce1 96.7(5) . .
C1 N1 C2 123.1(8) . .
C2 N1 Ce1 138.8(6) . .
C1 N2 Ce1 97.1(5) . .
C1 N2 C5 121.7(8) . .
C5 N2 Ce1 140.4(6) . .
C1 N3 C8 119.7(7) . .
C1 N3 C12 120.5(7) . .
C8 N3 C12 119.8(7) . .
C17 N4 Ce1 96.8(6) . .
C17 N4 C18 123.0(8) . .
C18 N4 Ce1 139.2(6) . .
C17 N5 C21 119.8(5) . 2_655
C17 N5 C21 119.8(5) . .
C21 N5 C21 120.3(11) 2_655 .
N1 C1 Ce1 56.8(5) . .
N1 C1 N3 122.5(8) . .
N2 C1 Ce1 56.9(4) . .
N2 C1 N1 113.7(7) . .
N2 C1 N3 123.8(8) . .
N3 C1 Ce1 178.9(6) . .
N1 C2 C3 108.0(10) . .
N1 C2 C4 110.0(8) . .
C4 C2 C3 110.7(11) . .
N2 C5 C6 112.1(10) . .
N2 C5 C7 108.5(9) . .
C6 C5 C7 107.7(10) . .
N3 C8 C9 110.8(9) . .
N3 C8 C13 109.2(9) . .
N3 C8 C14 110.1(9) . .
C9 C8 C13 111.7(12) . .
C9 C8 C14 106.0(11) . .
C13 C8 C14 108.9(12) . .
C8 C9 C10 105.9(12) . .
C9 C10 C11 117.9(14) . .
C14 C10' C16 128.1(19) . .
C12 C11 C10 106.3(12) . .
N3 C12 C11 109.2(9) . .
N3 C12 C16 110.8(9) . .
C15 C12 N3 110.8(8) . .
C15 C12 C11 112.2(11) . .
C15 C12 C16 108.5(12) . .
C16 C12 C11 105.2(11) . .
C8 C14 C10' 99.8(16) . .
C12 C16 C10' 100.7(16) . .
N4 C17 Ce1 57.1(5) . .
N4 C17 Ce1 57.1(5) 2_655 .
N4 C17 N4 114.2(10) 2_655 .
N4 C17 N5 122.9(5) . .
N4 C17 N5 122.9(5) 2_655 .
N5 C17 Ce1 180.0 . .
N4 C18 C19 109.6(9) . .
N4 C18 C20 111.4(10) . .
C20 C18 C19 110.0(11) . .
N5 C21 C22 109.3(10) . .
N5 C21 C24 109.9(9) . 2_655
N5 C21 C25 109.4(8) . .
C22 C21 C24 106.0(10) . 2_655
C25 C21 C22 110.6(11) . .
C25 C21 C24 111.6(12) . 2_655
C21 C22 C23 104.3(14) . .
C22 C23 C24 118.4(14) . .
C21 C24 C23 105.1(15) 2_655 .

loop_
_geom_bond_atom_site_label_1
_geom_bond_atom_site_label_2
_geom_bond_distance
_geom_bond_site_symmetry_2
Ce1 N1 2.518(8) .
Ce1 N1 2.518(8) 2_655
Ce1 N2 2.525(7) 2_655
Ce1 N2 2.525(7) .
Ce1 N4 2.529(7) .
Ce1 N4 2.529(7) 2_655
Ce1 C1 2.989(8) .
Ce1 C1 2.989(8) 2_655
Ce1 C17 2.990(11) .
N1 C1 1.342(11) .
N1 C2 1.463(12) .
N2 C1 1.317(12) .
N2 C5 1.435(12) .
N3 C1 1.436(10) .
N3 C8 1.494(12) .
N3 C12 1.496(11) .
N4 C17 1.322(10) .
N4 C18 1.459(13) .
N5 C17 1.451(14) .
N5 C21 1.471(11) .
N5 C21 1.471(11) 2_655
C2 C3 1.540(18) .
C2 C4 1.539(17) .
C5 C6 1.513(16) .
C5 C7 1.551(15) .
C8 C9 1.506(15) .
C8 C13 1.510(15) .
C8 C14 1.544(17) .
C9 C10 1.562(10) .
C10 C11 1.566(10) .
C10' C14 1.555(10) .
C10' C16 1.564(10) .
C11 C12 1.547(17) .
C12 C15 1.489(17) .
C12 C16 1.504(16) .
C17 N4 1.322(10) 2_655
C18 C19 1.536(16) .
C18 C20 1.506(18) .
C21 C22 1.550(17) .
C21 C24 1.555(18) 2_655
C21 C25 1.493(17) .
C22 C23 1.561(10) .
C23 C24 1.561(10) .
C24 C21 1.555(18) 2_655

loop_
_platon_squeeze_void_nr
_platon_squeeze_void_average_x
_platon_squeeze_void_average_y
_platon_squeeze_void_average_z
_platon_squeeze_void_volume
_platon_squeeze_void_count_electrons
_platon_squeeze_void_content
1 0.750 0.250 0.000 150 74 ' '
2 0.250 0.250 0.500 150 73 ' '
3 0.617 0.241 0.607 14 1 ' '
4 0.383 0.241 0.893 14 2 ' '
5 0.117 0.259 0.106 14 2 ' '
6 0.883 0.259 0.393 14 2 ' '
7 0.250 0.750 0.000 150 74 ' '
8 0.750 0.750 0.500 150 73 ' '
9 0.117 0.741 0.607 14 1 ' '
10 0.883 0.741 0.893 14 2 ' '
11 0.617 0.759 0.106 14 2 ' '
12 0.383 0.759 0.393 14 2 ' '
